data_7110221
loop_
_publ_author_name
'Yun Xiong'
'Shenglai Yao'
'Matthias Driess'

_publ_section_title
;
 Synthesis and structure of the azidogermyliumylidene azide complex
 [L(N3)Ge:]^+^N3^-^ with covalently and ionically bonded azide ligands at
 germanium(II) [L = bis(N-heterocyclic carbene)]
;
_journal_name_full Chem.Commun.
_journal_page_first 418
_journal_paper_doi 10.1039/c3cc48166b
_journal_volume 50
_journal_year 2014
_chemical_formula_sum 'C57 H63 B Ge N8'
_chemical_formula_weight 943.55
_chemical_name_systematic
;
?
;
_space_group_IT_number 14
_symmetry_cell_setting monoclinic
_symmetry_space_group_name_Hall '-P 2ybc'
_symmetry_space_group_name_H-M 'P 1 21/c 1'
_atom_sites_solution_hydrogens geom
_atom_sites_solution_primary direct
_atom_sites_solution_secondary difmap
_audit_creation_method
;
CrysAlisPro, Agilent Technologies,
Version 1.171.36.28 (release 01-02-2013 CrysAlis171 .NET)
(compiled Feb 1 2013,16:14:44)
;
_cell_angle_alpha 90.00
_cell_angle_beta 91.667(2)
_cell_angle_gamma 90.00
_cell_formula_units_Z 4
_cell_length_a 14.1299(3)
_cell_length_b 12.3150(2)
_cell_length_c 30.9315(7)
_cell_measurement_reflns_used 18497
_cell_measurement_temperature 150(2)
_cell_measurement_theta_max 73.4480
_cell_measurement_theta_min 2.8530
_cell_volume 5380.10(19)
_computing_cell_refinement
;
CrysAlisPro, Agilent Technologies,
Version 1.171.36.28 (release 01-02-2013 CrysAlis171 .NET)
(compiled Feb 1 2013,16:14:44)
;
_computing_data_collection
;
CrysAlisPro, Agilent Technologies,
Version 1.171.36.28 (release 01-02-2013 CrysAlis171 .NET)
(compiled Feb 1 2013,16:14:44)
;
_computing_data_reduction
;
CrysAlisPro, Agilent Technologies,
Version 1.171.36.28 (release 01-02-2013 CrysAlis171 .NET)
(compiled Feb 1 2013,16:14:44)
;
_computing_structure_refinement 'SHELXL-97 (Sheldrick, 1997)'
_computing_structure_solution 'SHELXS-97 (Sheldrick, 1990)'
_diffrn_ambient_temperature 150(2)
_diffrn_measured_fraction_theta_full 0.996
_diffrn_measured_fraction_theta_max 0.996
_diffrn_measurement_device_type 'SuperNova, Single source at offset, Atlas'
_diffrn_radiation_monochromator mirror
_diffrn_radiation_source 'SuperNova (Cu) X-ray Source'
_diffrn_radiation_type 'Cu K\a'
_diffrn_radiation_wavelength 1.5418
_diffrn_reflns_av_R_equivalents 0.0381
_diffrn_reflns_av_sigmaI/netI 0.0263
_diffrn_reflns_limit_h_max 16
_diffrn_reflns_limit_h_min -13
_diffrn_reflns_limit_k_max 14
_diffrn_reflns_limit_k_min -14
_diffrn_reflns_limit_l_max 33
_diffrn_reflns_limit_l_min -36
_diffrn_reflns_number 36892
_diffrn_reflns_theta_full 67.50
_diffrn_reflns_theta_max 67.50
_diffrn_reflns_theta_min 2.86
_exptl_absorpt_coefficient_mu 1.099
_exptl_absorpt_correction_T_max 1.00000
_exptl_absorpt_correction_T_min 0.52801
_exptl_absorpt_correction_type multi-scan
_exptl_absorpt_process_details
;
CrysAlisPro, Agilent Technologies,
Version 1.171.36.28 (release 01-02-2013 CrysAlis171 .NET)
(compiled Feb 1 2013,16:14:44)
Empirical absorption correction using spherical harmonics,
implemented in SCALE3 ABSPACK scaling algorithm.
;
_exptl_crystal_colour colorless
_exptl_crystal_density_diffrn 1.165
_exptl_crystal_density_method 'not measured'
_exptl_crystal_description plate
_exptl_crystal_F_000 1992
_exptl_crystal_size_max 0.59
_exptl_crystal_size_mid 0.40
_exptl_crystal_size_min 0.09
_platon_squeeze_details
;
;
_refine_diff_density_max 1.521
_refine_diff_density_min -0.540
_refine_diff_density_rms 0.060
_refine_ls_extinction_method none
_refine_ls_goodness_of_fit_ref 1.079
_refine_ls_hydrogen_treatment constr
_refine_ls_matrix_type full
_refine_ls_number_parameters 650
_refine_ls_number_reflns 9652
_refine_ls_number_restraints 60
_refine_ls_restrained_S_all 1.083
_refine_ls_R_factor_all 0.0616
_refine_ls_R_factor_gt 0.0579
_refine_ls_shift/su_max 0.001
_refine_ls_shift/su_mean 0.000
_refine_ls_structure_factor_coef Fsqd
_refine_ls_weighting_details 'calc w=1/[\s^2^(Fo^2^)+(0.0647P)^2^+6.8861P] where P=(Fo^2^+2Fc^2^)/3'
_refine_ls_weighting_scheme calc
_refine_ls_wR_factor_gt 0.1469
_refine_ls_wR_factor_ref 0.1495
_reflns_number_gt 8822
_reflns_number_total 9652
_reflns_threshold_expression >2sigma(I)
_cod_data_source_file c3cc48166b.txt
_cod_data_source_block 3
_cod_original_sg_symbol_H-M P21/c
_cod_database_code 7110221

loop_
_symmetry_equiv_pos_as_xyz
'x, y, z'
'-x, y+1/2, -z+1/2'
'-x, -y, -z'
'x, -y-1/2, z-1/2'

loop_
_atom_site_label
_atom_site_type_symbol
_atom_site_fract_x
_atom_site_fract_y
_atom_site_fract_z
_atom_site_U_iso_or_equiv
_atom_site_adp_type
_atom_site_occupancy
_atom_site_symmetry_multiplicity
_atom_site_calc_flag
_atom_site_refinement_flags
_atom_site_disorder_assembly
_atom_site_disorder_group
N1 N 0.16571(14) 0.82287(18) 0.03861(6) 0.0287(5) Uani 1 1 d . B .
C1 C 0.19252(16) 0.7448(2) 0.06661(8) 0.0273(5) Uani 1 1 d . . .
B1 B 0.91855(19) -0.0291(2) 0.20062(9) 0.0262(6) Uani 1 1 d . . .
N6B N 0.1763(12) 0.517(3) 0.0479(10) 0.121(8) Uani 0.25 1 d PDU A 2
N2 N 0.13182(13) 0.75141(18) 0.09934(6) 0.0268(4) Uani 1 1 d . B .
C2 C 0.29715(17) 0.6306(2) 0.12795(8) 0.0296(5) Uani 1 1 d . . .
N3 N 0.22203(14) 0.64880(18) 0.15233(7) 0.0278(5) Uani 1 1 d . B .
C3 C 0.08797(19) 0.8778(2) 0.05379(9) 0.0339(6) Uani 1 1 d . . .
H16 H 0.0557 0.9363 0.0399 0.041 Uiso 1 1 calc R B .
N4 N 0.36813(15) 0.60466(19) 0.15587(7) 0.0299(5) Uani 1 1 d . B .
C4 C 0.06659(17) 0.8328(2) 0.09196(8) 0.0311(6) Uani 1 1 d . B .
H46 H 0.0165 0.8531 0.1101 0.037 Uiso 1 1 calc R . .
C5 C 0.24445(19) 0.6317(2) 0.19562(8) 0.0323(6) Uani 1 1 d . . .
H10 H 0.2031 0.6382 0.2191 0.039 Uiso 1 1 calc R B .
C6 C 0.33641(19) 0.6041(2) 0.19773(8) 0.0339(6) Uani 1 1 d . B .
H39 H 0.3728 0.5873 0.2232 0.041 Uiso 1 1 calc R . .
C7 C 0.12708(17) 0.6745(2) 0.13501(8) 0.0308(5) Uani 1 1 d . . .
H7A H 0.0956 0.6070 0.1248 0.037 Uiso 1 1 calc R B .
H7B H 0.0888 0.7059 0.1582 0.037 Uiso 1 1 calc R . .
N8 N 0.5583(2) 0.5511(3) 0.25355(12) 0.0722(9) Uani 1 1 d . . .
C8 C 0.21340(19) 0.8458(2) -0.00142(8) 0.0344(6) Uani 1 1 d . . .
C9 C 0.2793(2) 0.9293(3) -0.00122(9) 0.0453(7) Uani 1 1 d . B .
C10 C 0.3268(2) 0.9479(4) -0.03952(11) 0.0637(11) Uani 1 1 d . . .
H52 H 0.3730 1.0037 -0.0407 0.076 Uiso 1 1 calc R B .
C11 C 0.3068(3) 0.8855(4) -0.07568(11) 0.0711(13) Uani 1 1 d . B .
H54 H 0.3402 0.8984 -0.1014 0.085 Uiso 1 1 calc R . .
C12 C 0.2393(3) 0.8051(4) -0.07519(10) 0.0620(11) Uani 1 1 d . . .
H48 H 0.2261 0.7643 -0.1007 0.074 Uiso 1 1 calc R B .
C13 C 0.1897(2) 0.7823(3) -0.03777(9) 0.0455(8) Uani 1 1 d . B .
C14 C 0.1117(3) 0.6994(3) -0.03731(11) 0.0582(10) Uani 1 1 d . . .
H29 H 0.1016 0.6789 -0.0065 0.070 Uiso 1 1 calc R B .
C15 C 0.1363(5) 0.5953(4) -0.06212(17) 0.111(2) Uani 1 1 d . B .
H60A H 0.1394 0.6116 -0.0931 0.167 Uiso 1 1 calc R . .
H60B H 0.0874 0.5403 -0.0576 0.167 Uiso 1 1 calc R . .
H60C H 0.1977 0.5676 -0.0515 0.167 Uiso 1 1 calc R . .
C16 C 0.0187(4) 0.7496(5) -0.0556(2) 0.107(2) Uani 1 1 d . B .
H63A H 0.0060 0.8176 -0.0404 0.161 Uiso 1 1 calc R . .
H63B H -0.0336 0.6987 -0.0514 0.161 Uiso 1 1 calc R . .
H63C H 0.0248 0.7642 -0.0865 0.161 Uiso 1 1 calc R . .
C17 C 0.2979(3) 1.0020(3) 0.03785(11) 0.0584(10) Uani 1 1 d . . .
H18 H 0.2701 0.9659 0.0635 0.070 Uiso 1 1 calc R B .
C18 C 0.2491(3) 1.1111(3) 0.03158(12) 0.0615(10) Uani 1 1 d . B .
H43A H 0.2576 1.1547 0.0579 0.092 Uiso 1 1 calc R . .
H43B H 0.1814 1.0997 0.0255 0.092 Uiso 1 1 calc R . .
H43C H 0.2769 1.1494 0.0072 0.092 Uiso 1 1 calc R . .
C19 C 0.4035(3) 1.0194(4) 0.0477(2) 0.1031(19) Uani 1 1 d . B .
H61A H 0.4309 1.0620 0.0244 0.155 Uiso 1 1 calc R . .
H61B H 0.4354 0.9488 0.0498 0.155 Uiso 1 1 calc R . .
H61C H 0.4119 1.0585 0.0751 0.155 Uiso 1 1 calc R . .
C20 C 0.46333(17) 0.5797(2) 0.14323(8) 0.0304(5) Uani 1 1 d . . .
C21 C 0.48566(19) 0.4716(2) 0.13497(9) 0.0368(6) Uani 1 1 d . B .
C22 C 0.5777(2) 0.4503(3) 0.12201(10) 0.0488(8) Uani 1 1 d . . .
H58 H 0.5961 0.3779 0.1157 0.059 Uiso 1 1 calc R B .
C23 C 0.6423(2) 0.5339(3) 0.11825(12) 0.0587(9) Uani 1 1 d . B .
H53 H 0.7045 0.5181 0.1093 0.070 Uiso 1 1 calc R . .
C24 C 0.6179(2) 0.6399(3) 0.12730(13) 0.0540(9) Uani 1 1 d . . .
H44 H 0.6637 0.6958 0.1246 0.065 Uiso 1 1 calc R B .
C25 C 0.5276(2) 0.6658(3) 0.14020(10) 0.0417(7) Uani 1 1 d . B .
C26 C 0.5022(2) 0.7823(3) 0.15173(14) 0.0580(9) Uani 1 1 d . . .
H55 H 0.4324 0.7931 0.1476 0.070 Uiso 1 1 calc R B .
C27 C 0.5565(4) 0.8653(4) 0.1224(2) 0.1048(19) Uani 1 1 d . B .
H3A H 0.5291 0.9378 0.1255 0.157 Uiso 1 1 calc R . .
H3B H 0.5505 0.8424 0.0921 0.157 Uiso 1 1 calc R . .
H3C H 0.6236 0.8671 0.1314 0.157 Uiso 1 1 calc R . .
C28 C 0.5307(5) 0.8094(4) 0.19635(18) 0.115(2) Uani 1 1 d . B .
H62A H 0.5054 0.7549 0.2160 0.173 Uiso 1 1 calc R . .
H62B H 0.5058 0.8812 0.2037 0.173 Uiso 1 1 calc R . .
H62C H 0.5999 0.8104 0.1992 0.173 Uiso 1 1 calc R . .
C29 C 0.4157(2) 0.3806(3) 0.14163(12) 0.0497(8) Uani 1 1 d . . .
H47 H 0.3531 0.4141 0.1478 0.060 Uiso 1 1 calc R B .
C30 C 0.4456(3) 0.3130(4) 0.1804(2) 0.107(2) Uani 1 1 d . B .
H64A H 0.5061 0.2774 0.1749 0.161 Uiso 1 1 calc R . .
H64B H 0.3973 0.2577 0.1856 0.161 Uiso 1 1 calc R . .
H64C H 0.4527 0.3599 0.2059 0.161 Uiso 1 1 calc R . .
C31 C 0.4029(5) 0.3108(5) 0.1018(2) 0.133(3) Uani 1 1 d . B .
H1A H 0.3887 0.3571 0.0767 0.199 Uiso 1 1 calc R . .
H1B H 0.3505 0.2600 0.1058 0.199 Uiso 1 1 calc R . .
H1C H 0.4612 0.2700 0.0971 0.199 Uiso 1 1 calc R . .
C32 C 0.88201(16) -0.1221(2) 0.16602(8) 0.0265(5) Uani 1 1 d . . .
C33 C 0.89744(17) -0.2343(2) 0.17282(8) 0.0310(6) Uani 1 1 d . . .
H9 H 0.9213 -0.2579 0.2003 0.037 Uiso 1 1 calc R . .
C34 C 0.87899(18) -0.3117(2) 0.14073(10) 0.0375(6) Uani 1 1 d . . .
H35 H 0.8904 -0.3863 0.1466 0.045 Uiso 1 1 calc R . .
C35 C 0.84425(19) -0.2803(3) 0.10038(10) 0.0432(7) Uani 1 1 d . . .
H34 H 0.8329 -0.3326 0.0782 0.052 Uiso 1 1 calc R . .
C36 C 0.82634(19) -0.1714(3) 0.09283(9) 0.0413(7) Uani 1 1 d . . .
H49 H 0.8011 -0.1489 0.0655 0.050 Uiso 1 1 calc R . .
C37 C 0.84493(17) -0.0947(2) 0.12487(8) 0.0322(6) Uani 1 1 d . . .
H13 H 0.8320 -0.0205 0.1187 0.039 Uiso 1 1 calc R . .
C38 C 0.85125(17) 0.0797(2) 0.19713(7) 0.0259(5) Uani 1 1 d . . .
C39 C 0.75228(17) 0.0679(2) 0.19339(8) 0.0283(5) Uani 1 1 d . . .
H12 H 0.7268 -0.0032 0.1905 0.034 Uiso 1 1 calc R . .
C40 C 0.69014(18) 0.1549(2) 0.19376(8) 0.0322(6) Uani 1 1 d . . .
H20 H 0.6238 0.1427 0.1916 0.039 Uiso 1 1 calc R . .
C41 C 0.72514(19) 0.2602(2) 0.19735(8) 0.0343(6) Uani 1 1 d . . .
H25 H 0.6833 0.3205 0.1972 0.041 Uiso 1 1 calc R . .
C42 C 0.82143(19) 0.2753(2) 0.20115(8) 0.0332(6) Uani 1 1 d . . .
H21 H 0.8461 0.3469 0.2035 0.040 Uiso 1 1 calc R . .
C43 C 0.88342(18) 0.1870(2) 0.20155(8) 0.0293(5) Uani 1 1 d . . .
H4 H 0.9495 0.2000 0.2049 0.035 Uiso 1 1 calc R . .
C44 C 1.02952(17) -0.0113(2) 0.18740(8) 0.0269(5) Uani 1 1 d . . .
C45 C 1.05866(19) 0.0662(2) 0.15747(8) 0.0338(6) Uani 1 1 d . . .
H38 H 1.0136 0.1170 0.1463 0.041 Uiso 1 1 calc R . .
C46 C 1.1513(2) 0.0718(3) 0.14336(9) 0.0415(7) Uani 1 1 d . . .
H33 H 1.1681 0.1263 0.1232 0.050 Uiso 1 1 calc R . .
C47 C 1.21872(19) -0.0007(3) 0.15824(10) 0.0416(7) Uani 1 1 d . . .
H31 H 1.2819 0.0031 0.1486 0.050 Uiso 1 1 calc R . .
C48 C 1.19246(19) -0.0798(2) 0.18774(9) 0.0371(6) Uani 1 1 d . . .
H27 H 1.2379 -0.1308 0.1983 0.044 Uiso 1 1 calc R . .
C49 C 1.10032(17) -0.0841(2) 0.20163(8) 0.0299(5) Uani 1 1 d . . .
H36 H 1.0842 -0.1389 0.2217 0.036 Uiso 1 1 calc R . .
C50 C 0.90958(17) -0.0694(2) 0.25103(8) 0.0268(5) Uani 1 1 d . . .
C51 C 0.83425(18) -0.1336(2) 0.26433(9) 0.0323(6) Uani 1 1 d . . .
H5 H 0.7893 -0.1582 0.2431 0.039 Uiso 1 1 calc R . .
C52 C 0.8220(2) -0.1631(2) 0.30702(9) 0.0375(6) Uani 1 1 d . . .
H23 H 0.7696 -0.2071 0.3144 0.045 Uiso 1 1 calc R . .
C53 C 0.8858(2) -0.1286(2) 0.33899(9) 0.0390(7) Uani 1 1 d . . .
H8 H 0.8782 -0.1490 0.3683 0.047 Uiso 1 1 calc R . .
C54 C 0.9606(2) -0.0642(2) 0.32743(8) 0.0348(6) Uani 1 1 d . . .
H22 H 1.0048 -0.0398 0.3490 0.042 Uiso 1 1 calc R . .
C55 C 0.97200(18) -0.0345(2) 0.28449(8) 0.0298(5) Uani 1 1 d . . .
H19 H 1.0238 0.0109 0.2775 0.036 Uiso 1 1 calc R . .
C56 C 0.7308(2) 0.5884(3) 0.23151(12) 0.0536(8) Uani 1 1 d . . .
H59A H 0.7305 0.6463 0.2098 0.080 Uiso 1 1 calc R . .
H59B H 0.7583 0.5225 0.2194 0.080 Uiso 1 1 calc R . .
H59C H 0.7687 0.6113 0.2569 0.080 Uiso 1 1 calc R . .
C57 C 0.6340(3) 0.5663(3) 0.24411(11) 0.0503(8) Uani 1 1 d . . .
Ge1A Ge 0.29801(10) 0.63157(11) 0.06155(5) 0.0282(2) Uani 0.75 1 d PU B 1
N5A N 0.2013(3) 0.5127(5) 0.05879(16) 0.0537(11) Uani 0.75 1 d PDU B 1
N6A N 0.2100(4) 0.4443(3) 0.03255(14) 0.0707(12) Uani 0.75 1 d PDU B 1
N7A N 0.2128(6) 0.3751(5) 0.0074(2) 0.120(3) Uani 0.75 1 d PDU B 1
Ge1B Ge 0.3168(3) 0.6626(4) 0.06270(16) 0.0488(10) Uani 0.25 1 d PU A 2
N5B N 0.2599(12) 0.5329(15) 0.0443(6) 0.091(4) Uani 0.25 1 d PDU A 2
N7B N 0.0922(12) 0.5016(16) 0.0463(6) 0.104(5) Uani 0.25 1 d PDU A 2

loop_
_atom_site_aniso_label
_atom_site_aniso_U_11
_atom_site_aniso_U_22
_atom_site_aniso_U_33
_atom_site_aniso_U_23
_atom_site_aniso_U_13
_atom_site_aniso_U_12
N1 0.0265(10) 0.0361(12) 0.0232(10) -0.0013(9) -0.0037(8) 0.0052(9)
C1 0.0211(11) 0.0361(14) 0.0243(12) -0.0031(10) -0.0044(9) 0.0011(10)
B1 0.0243(13) 0.0288(14) 0.0251(13) 0.0004(11) -0.0044(10) 0.0018(11)
N6B 0.101(6) 0.129(12) 0.133(13) -0.010(9) -0.003(8) -0.008(9)
N2 0.0188(9) 0.0350(11) 0.0264(10) -0.0021(9) -0.0021(8) 0.0005(8)
C2 0.0241(12) 0.0374(14) 0.0270(13) 0.0006(10) -0.0034(9) 0.0031(10)
N3 0.0221(10) 0.0378(12) 0.0236(10) 0.0018(8) 0.0010(8) 0.0032(8)
C3 0.0292(13) 0.0374(15) 0.0349(14) -0.0008(11) -0.0027(11) 0.0106(11)
N4 0.0250(10) 0.0405(12) 0.0240(10) 0.0000(9) -0.0041(8) 0.0040(9)
C4 0.0211(12) 0.0389(15) 0.0332(13) -0.0041(11) -0.0014(10) 0.0055(10)
C5 0.0334(14) 0.0392(15) 0.0243(12) 0.0029(10) 0.0031(10) 0.0023(11)
C6 0.0354(14) 0.0416(15) 0.0243(13) 0.0033(11) -0.0038(10) 0.0022(12)
C7 0.0212(12) 0.0415(15) 0.0298(13) 0.0027(11) 0.0011(10) 0.0001(10)
N8 0.055(2) 0.077(2) 0.084(2) 0.0183(19) -0.0006(17) -0.0064(17)
C8 0.0326(13) 0.0494(17) 0.0210(12) 0.0036(11) -0.0024(10) 0.0134(12)
C9 0.0359(15) 0.068(2) 0.0319(15) 0.0169(14) -0.0056(12) -0.0007(14)
C10 0.0435(18) 0.105(3) 0.0424(19) 0.032(2) 0.0009(14) 0.0031(19)
C11 0.061(2) 0.119(4) 0.0341(19) 0.027(2) 0.0127(16) 0.037(2)
C12 0.080(3) 0.083(3) 0.0227(15) -0.0017(16) -0.0033(15) 0.043(2)
C13 0.0552(18) 0.0545(19) 0.0261(14) -0.0044(12) -0.0105(12) 0.0286(15)
C14 0.076(2) 0.053(2) 0.0442(18) -0.0119(15) -0.0304(17) 0.0127(18)
C15 0.194(6) 0.066(3) 0.071(3) -0.031(2) -0.037(4) 0.029(4)
C16 0.083(3) 0.088(4) 0.146(5) 0.008(3) -0.066(3) -0.002(3)
C17 0.064(2) 0.073(2) 0.0370(17) 0.0181(16) -0.0168(15) -0.0299(19)
C18 0.061(2) 0.080(3) 0.0427(19) -0.0037(18) -0.0043(16) -0.0137(19)
C19 0.081(3) 0.087(3) 0.137(5) 0.016(3) -0.070(3) -0.012(3)
C20 0.0229(12) 0.0427(15) 0.0251(12) 0.0016(11) -0.0055(9) 0.0064(11)
C21 0.0288(13) 0.0485(17) 0.0326(14) -0.0036(12) -0.0087(11) 0.0067(12)
C22 0.0368(16) 0.060(2) 0.0496(18) -0.0085(15) -0.0047(13) 0.0194(15)
C23 0.0258(15) 0.084(3) 0.067(2) 0.0065(19) 0.0072(14) 0.0130(16)
C24 0.0262(15) 0.061(2) 0.075(2) 0.0152(18) 0.0004(14) 0.0016(14)
C25 0.0292(14) 0.0474(17) 0.0479(17) 0.0059(13) -0.0088(12) 0.0037(12)
C26 0.0329(16) 0.0436(18) 0.097(3) 0.0019(18) -0.0159(17) 0.0008(13)
C27 0.109(4) 0.076(3) 0.128(5) 0.032(3) -0.021(4) -0.010(3)
C28 0.191(7) 0.064(3) 0.089(4) -0.023(3) -0.035(4) 0.047(4)
C29 0.0353(16) 0.0384(17) 0.075(2) -0.0019(15) -0.0131(15) 0.0068(13)
C30 0.054(2) 0.094(4) 0.173(6) 0.077(4) -0.031(3) -0.013(2)
C31 0.136(5) 0.105(5) 0.156(6) -0.069(4) -0.011(5) -0.045(4)
C32 0.0164(11) 0.0374(14) 0.0257(12) -0.0030(10) -0.0007(9) 0.0020(9)
C33 0.0207(11) 0.0403(15) 0.0321(13) -0.0035(11) 0.0008(10) 0.0001(10)
C34 0.0245(12) 0.0374(15) 0.0506(17) -0.0111(13) 0.0036(11) -0.0017(11)
C35 0.0261(13) 0.058(2) 0.0452(16) -0.0247(14) -0.0026(12) -0.0021(13)
C36 0.0267(13) 0.066(2) 0.0308(14) -0.0125(13) -0.0082(11) 0.0074(13)
C37 0.0237(12) 0.0430(15) 0.0296(13) -0.0043(11) -0.0044(10) 0.0073(11)
C38 0.0265(12) 0.0328(13) 0.0182(11) -0.0004(9) -0.0035(9) 0.0029(10)
C39 0.0271(12) 0.0329(13) 0.0247(12) -0.0023(10) -0.0045(9) 0.0019(10)
C40 0.0252(12) 0.0441(16) 0.0268(13) -0.0034(11) -0.0057(10) 0.0055(11)
C41 0.0351(14) 0.0379(15) 0.0293(13) -0.0031(11) -0.0075(10) 0.0120(12)
C42 0.0391(14) 0.0304(14) 0.0296(13) -0.0017(10) -0.0057(11) 0.0020(11)
C43 0.0268(12) 0.0368(14) 0.0241(12) -0.0013(10) -0.0044(9) 0.0015(10)
C44 0.0253(12) 0.0324(13) 0.0228(11) -0.0053(10) -0.0042(9) 0.0002(10)
C45 0.0355(14) 0.0349(14) 0.0312(13) -0.0006(11) 0.0033(11) 0.0016(11)
C46 0.0456(16) 0.0426(17) 0.0367(15) -0.0049(12) 0.0103(12) -0.0093(13)
C47 0.0272(13) 0.0543(18) 0.0435(16) -0.0166(14) 0.0067(11) -0.0086(13)
C48 0.0265(13) 0.0453(16) 0.0390(15) -0.0110(12) -0.0067(11) 0.0025(11)
C49 0.0257(12) 0.0349(14) 0.0289(13) -0.0038(10) -0.0052(10) -0.0003(10)
C50 0.0241(12) 0.0306(13) 0.0255(12) -0.0015(10) -0.0042(9) 0.0073(10)
C51 0.0280(13) 0.0400(15) 0.0287(13) -0.0010(11) -0.0026(10) 0.0008(11)
C52 0.0394(15) 0.0378(15) 0.0354(15) 0.0049(12) 0.0038(11) 0.0018(12)
C53 0.0508(17) 0.0414(16) 0.0250(13) 0.0026(11) 0.0008(12) 0.0105(13)
C54 0.0392(15) 0.0381(15) 0.0267(13) -0.0041(11) -0.0092(11) 0.0085(12)
C55 0.0284(12) 0.0317(14) 0.0289(13) -0.0011(10) -0.0053(10) 0.0046(10)
C56 0.0529(19) 0.053(2) 0.054(2) 0.0109(16) -0.0037(15) -0.0011(16)
C57 0.055(2) 0.0424(18) 0.0525(19) 0.0081(14) -0.0086(15) -0.0010(15)
Ge1A 0.0233(4) 0.0383(5) 0.0229(3) -0.0026(3) -0.0002(2) 0.0057(3)
N5A 0.055(3) 0.053(2) 0.053(3) -0.0069(17) 0.003(2) -0.014(2)
N6A 0.093(3) 0.054(2) 0.064(3) -0.0136(17) -0.020(2) 0.006(2)
N7A 0.209(8) 0.069(3) 0.080(4) -0.034(3) -0.037(4) 0.003(4)
Ge1B 0.043(2) 0.078(3) 0.0262(11) 0.0109(18) 0.0055(13) 0.0331(17)
N5B 0.090(6) 0.087(8) 0.095(8) -0.024(7) -0.019(7) 0.014(7)
N7B 0.111(6) 0.110(9) 0.091(8) 0.045(7) -0.001(7) -0.044(7)

loop_
_atom_type_symbol
_atom_type_description
_atom_type_scat_dispersion_real
_atom_type_scat_dispersion_imag
_atom_type_scat_source
C C 0.0181 0.0091 'International Tables Vol C Tables 4.2.6.8 and 6.1.1.4'
H H 0.0000 0.0000 'International Tables Vol C Tables 4.2.6.8 and 6.1.1.4'
B B 0.0090 0.0039 'International Tables Vol C Tables 4.2.6.8 and 6.1.1.4'
N N 0.0311 0.0180 'International Tables Vol C Tables 4.2.6.8 and 6.1.1.4'
Ge Ge -1.0885 0.8855 'International Tables Vol C Tables 4.2.6.8 and 6.1.1.4'

loop_
_geom_angle_atom_site_label_1
_geom_angle_atom_site_label_2
_geom_angle_atom_site_label_3
_geom_angle
C1 N1 C3 110.1(2)
C1 N1 C8 124.0(2)
C3 N1 C8 125.9(2)
N1 C1 N2 105.5(2)
N1 C1 Ge1B 123.1(2)
N2 C1 Ge1B 130.1(2)
N1 C1 Ge1A 129.09(19)
N2 C1 Ge1A 125.34(19)
Ge1B C1 Ge1A 13.10(11)
C32 B1 C50 112.2(2)
C32 B1 C38 110.82(19)
C50 B1 C38 104.31(19)
C32 B1 C44 102.42(19)
C50 B1 C44 112.08(19)
C38 B1 C44 115.3(2)
N7B N6B N5B 172(3)
C1 N2 C4 110.9(2)
C1 N2 C7 125.0(2)
C4 N2 C7 123.6(2)
N3 C2 N4 105.5(2)
N3 C2 Ge1A 126.16(18)
N4 C2 Ge1A 128.18(19)
N3 C2 Ge1B 130.1(2)
N4 C2 Ge1B 123.3(2)
Ge1A C2 Ge1B 12.92(11)
C2 N3 C5 110.9(2)
C2 N3 C7 124.3(2)
C5 N3 C7 124.6(2)
C4 C3 N1 107.3(2)
C2 N4 C6 110.3(2)
C2 N4 C20 124.1(2)
C6 N4 C20 125.6(2)
C3 C4 N2 106.2(2)
C6 C5 N3 106.2(2)
C5 C6 N4 107.0(2)
N2 C7 N3 110.83(19)
C9 C8 C13 124.2(3)
C9 C8 N1 117.9(2)
C13 C8 N1 118.0(3)
C8 C9 C10 117.2(3)
C8 C9 C17 122.7(3)
C10 C9 C17 120.1(3)
C11 C10 C9 120.3(4)
C12 C11 C10 121.2(3)
C11 C12 C13 121.2(3)
C12 C13 C8 116.0(3)
C12 C13 C14 121.9(3)
C8 C13 C14 122.0(3)
C13 C14 C15 112.6(4)
C13 C14 C16 109.9(3)
C15 C14 C16 110.7(4)
C18 C17 C9 110.6(3)
C18 C17 C19 109.7(3)
C9 C17 C19 112.7(4)
C21 C20 C25 124.0(2)
C21 C20 N4 118.1(2)
C25 C20 N4 117.9(2)
C20 C21 C22 116.7(3)
C20 C21 C29 122.1(3)
C22 C21 C29 121.2(3)
C23 C22 C21 120.4(3)
C24 C23 C22 121.2(3)
C23 C24 C25 120.9(3)
C24 C25 C20 116.7(3)
C24 C25 C26 120.6(3)
C20 C25 C26 122.6(3)
C28 C26 C25 112.0(3)
C28 C26 C27 105.6(4)
C25 C26 C27 110.7(4)
C31 C29 C30 111.0(5)
C31 C29 C21 112.0(4)
C30 C29 C21 110.4(3)
C37 C32 C33 114.9(2)
C37 C32 B1 121.8(2)
C33 C32 B1 122.7(2)
C34 C33 C32 122.5(3)
C35 C34 C33 120.4(3)
C34 C35 C36 118.8(3)
C35 C36 C37 120.6(3)
C36 C37 C32 122.8(3)
C43 C38 C39 115.1(2)
C43 C38 B1 125.2(2)
C39 C38 B1 119.5(2)
C40 C39 C38 123.2(2)
C39 C40 C41 119.8(2)
C42 C41 C40 118.8(2)
C41 C42 C43 120.9(3)
C42 C43 C38 122.1(2)
C45 C44 C49 115.0(2)
C45 C44 B1 123.8(2)
C49 C44 B1 120.8(2)
C46 C45 C44 122.5(3)
C47 C46 C45 120.7(3)
C46 C47 C48 118.6(3)
C49 C48 C47 120.1(3)
C48 C49 C44 123.1(3)
C51 C50 C55 115.0(2)
C51 C50 B1 122.0(2)
C55 C50 B1 122.8(2)
C52 C51 C50 123.1(2)
C51 C52 C53 120.2(3)
C54 C53 C52 118.7(3)
C53 C54 C55 120.7(2)
C54 C55 C50 122.3(3)
N8 C57 C56 178.6(4)
N5A Ge1A C1 90.20(18)
N5A Ge1A C2 90.84(17)
C1 Ge1A C2 84.38(11)
N6A N5A Ge1A 117.9(4)
N7A N6A N5A 175.7(8)
N5B Ge1B C1 94.5(5)
N5B Ge1B C2 93.8(6)
C1 Ge1B C2 84.1(2)
N6B N5B Ge1B 122(2)

loop_
_geom_bond_atom_site_label_1
_geom_bond_atom_site_label_2
_geom_bond_distance
N1 C1 1.341(3)
N1 C3 1.383(3)
N1 C8 1.454(3)
C1 N2 1.348(3)
C1 Ge1B 2.034(6)
C1 Ge1A 2.050(3)
B1 C32 1.640(4)
B1 C50 1.644(4)
B1 C38 1.645(4)
B1 C44 1.647(4)
N6B N7B 1.203(9)
N6B N5B 1.206(9)
N2 C4 1.376(3)
N2 C7 1.457(3)
C2 N3 1.339(3)
C2 N4 1.343(3)
C2 Ge1A 2.054(3)
C2 Ge1B 2.083(6)
N3 C5 1.383(3)
N3 C7 1.465(3)
C3 C4 1.346(4)
N4 C6 1.383(3)
N4 C20 1.445(3)
C5 C6 1.343(4)
N8 C57 1.132(5)
C8 C9 1.387(4)
C8 C13 1.402(4)
C9 C10 1.397(4)
C9 C17 1.521(5)
C10 C11 1.380(6)
C11 C12 1.375(6)
C12 C13 1.399(5)
C13 C14 1.503(5)
C14 C15 1.539(5)
C14 C16 1.544(5)
C17 C18 1.520(6)
C17 C19 1.530(5)
C20 C21 1.393(4)
C20 C25 1.401(4)
C21 C22 1.397(4)
C21 C29 1.513(4)
C22 C23 1.382(5)
C23 C24 1.381(5)
C24 C25 1.384(4)
C25 C26 1.525(5)
C26 C28 1.465(6)
C26 C27 1.580(6)
C29 C31 1.508(6)
C29 C30 1.510(6)
C32 C37 1.403(3)
C32 C33 1.414(4)
C33 C34 1.395(4)
C34 C35 1.383(4)
C35 C36 1.383(5)
C36 C37 1.389(4)
C38 C43 1.403(4)
C38 C39 1.407(3)
C39 C40 1.385(4)
C40 C41 1.391(4)
C41 C42 1.375(4)
C42 C43 1.396(4)
C44 C45 1.400(4)
C44 C49 1.405(3)
C45 C46 1.394(4)
C46 C47 1.375(4)
C47 C48 1.392(4)
C48 C49 1.384(4)
C50 C51 1.398(4)
C50 C55 1.407(3)
C51 C52 1.385(4)
C52 C53 1.386(4)
C53 C54 1.376(4)
C54 C55 1.392(4)
C56 C57 1.459(5)
Ge1A N5A 2.003(5)
N5A N6A 1.179(6)
N6A N7A 1.155(5)
Ge1B N5B 1.870(18)

loop_
_platon_squeeze_void_nr
_platon_squeeze_void_average_x
_platon_squeeze_void_average_y
_platon_squeeze_void_average_z
_platon_squeeze_void_volume
_platon_squeeze_void_count_electrons
1 0.500 0.000 0.500 143.8 17.0
2 0.500 0.500 0.000 143.7 16.4
